data_2010548
loop_
_publ_author_name
'Goto, Masato'
'Kani, Yoshiyuki'
'Tsuchimoto, Masanobu'
'Ohba, Shigeru'
'Matsushima, Hideaki'
'Tokii, Tadashi'

_publ_section_title
;
 Dimeric copper(II) 3,3-dimethylbutyrate adducts with ethanol,
 2-methylpyridine, 3-methylpyridine, 4-methylpyridine and
 3,3-dimethylbutyric acid
;
_journal_coden_ASTM ACSCEE
_journal_issue 1
_journal_name_full
;
 Acta Crystallographica, Section C: Crystal Structure Communications
;
_journal_page_first 7
_journal_page_last 11
_journal_paper_doi 10.1107/s0108270199012172
_journal_volume 56
_journal_year 2000
_chemical_formula_iupac '[Cu2 (C6 H11 O2 )4 (C2 H6 O)2 ], 2C2 H6 O'
_chemical_formula_moiety 'C32 H68 Cu2 O12'
_chemical_formula_structural '(Cu2 (C6 H11 O2)4 (C2 H6 O1)2) (C2 H6 O1)2'
_chemical_formula_sum 'C32 H68 Cu2 O12'
_chemical_formula_weight 771.98
_chemical_name_systematic
;
tetrakis(\m-3,3-dimethylbutyrato-O:O')di(ethanol-O)dicopper(II) diethanol
solvate
;
_space_group_IT_number 2
_symmetry_cell_setting triclinic
_symmetry_space_group_name_Hall '-P 1'
_symmetry_space_group_name_H-M 'P -1'
_atom_type_scat_source 'International Tables Vol.IV (1974)'
_cell_angle_alpha 105.430(10)
_cell_angle_beta 106.500(10)
_cell_angle_gamma 88.430(10)
_cell_formula_units_Z 1
_cell_length_a 10.765(2)
_cell_length_b 10.923(2)
_cell_length_c 9.8200(10)
_cell_measurement_reflns_used 25
_cell_measurement_temperature 299
_cell_measurement_theta_max 15
_cell_measurement_theta_min 10
_cell_volume 1065.8(3)
_computing_cell_refinement 'MSC/AFC Diffractometer Control System'
_computing_data_collection 'MSC/AFC Diffractometer Control System (Molecular Structure Corporation, 1993)'
_computing_data_reduction 'local programs'
_computing_molecular_graphics CRYSTAN-GM
_computing_publication_material CRYSTAN-GM
_computing_structure_refinement CRYSTAN-GM
_computing_structure_solution 'CRYSTAN-GM (Edwards et al., 1996)'
_diffrn_measurement_device_type 'Rigaku AFC-5'
_diffrn_measurement_method \q-2\q
_diffrn_radiation_type 'Mo K\a'
_diffrn_radiation_wavelength .71073
_diffrn_reflns_av_R_equivalents .012
_diffrn_reflns_limit_h_max 14
_diffrn_reflns_limit_h_min 0
_diffrn_reflns_limit_k_max 14
_diffrn_reflns_limit_k_min -14
_diffrn_reflns_limit_l_max 13
_diffrn_reflns_limit_l_min -13
_diffrn_reflns_number 5151
_diffrn_reflns_theta_max 27.5
_diffrn_standards_decay_% 0
_diffrn_standards_interval_count 100
_diffrn_standards_number 3
_exptl_absorpt_coefficient_mu 1.047
_exptl_absorpt_correction_T_max .822
_exptl_absorpt_correction_T_min .569
_exptl_absorpt_correction_type integration
_exptl_absorpt_process_details '(Coppens et al., 1965)'
_exptl_crystal_colour green
_exptl_crystal_density_diffrn 1.203
_exptl_crystal_density_method 'not measured'
_exptl_crystal_description prism
_exptl_crystal_F_000 414
_exptl_crystal_size_max .5
_exptl_crystal_size_mid .4
_exptl_crystal_size_min .3
_refine_diff_density_max 1.23
_refine_diff_density_min -.91
_refine_ls_extinction_method None
_refine_ls_goodness_of_fit_ref 1.44
_refine_ls_hydrogen_treatment constr
_refine_ls_number_parameters 182
_refine_ls_number_reflns 3646
_refine_ls_R_factor_gt .076
_refine_ls_shift/esd_mean .0066
_refine_ls_shift/su_max .03
_refine_ls_structure_factor_coef F
_refine_ls_weighting_details 'w = 1/[\s^2^(F) + 0.000225F^2^]'
_refine_ls_weighting_scheme calc
_refine_ls_wR_factor_ref .077
_reflns_number_gt 3646
_reflns_number_total 4888
_reflns_threshold_expression '|F~o~| > 3\s(|F~o~|)'
_cod_data_source_file oa1094.cif
_cod_data_source_block I
_cod_depositor_comments
;
The following automatic conversions were performed:
'_symmetry_cell_setting' value 'Triclinic' changed to 'triclinic'
according to '/home/saulius/struct/CIF-dictionaries/cif_core.dic'
dictionary named 'cif_core.dic' version 2.4.1 from 2010-06-29.

Automatic conversion script
Id: cif_fix_enum 1527 2010-12-29 10:47:43Z saulius 

The following automatic conversions were performed:

'_atom_site_thermal_displace_type' tag value 'Uij' was replaced with
'Uani' value 17 times.

Automatic conversion script
Id: cif_fix_values 1646 2011-03-28 12:23:43Z adriana 

The following automatic conversions were performed:

'_symmetry_cell_setting' value 'Triclinic' changed to 'triclinic'
according to /home/saulius/struct/CIF-dictionaries/cif_core.dic
dictionary named 'cif_core.dic' version 2.4.1 from 2010-06-29.

Automatic conversion script
Id: cif_fix_values 1715 2011-07-08 13:25:40Z adriana 
;
_cod_original_sg_symbol_H-M 'P -1          '
_cod_database_code 2010548

loop_
_symmetry_equiv_pos_as_xyz
+x,+y,+z
-x,-y,-z

loop_
_atom_site_aniso_label
_atom_site_aniso_U_11
_atom_site_aniso_U_22
_atom_site_aniso_U_33
_atom_site_aniso_U_12
_atom_site_aniso_U_13
_atom_site_aniso_U_23
Cu1 .0601(3) .0467(2) .0412(2) -.0018(2) .0177(2) .0113(2)
O2 .100(2) .054(2) .0480(10) -.0120(10) .0230(10) .0060(10)
O3 .092(2) .062(2) .0470(10) -.0150(10) .0260(10) .0050(10)
O4 .062(2) .074(2) .077(2) .0090(10) .0260(10) .030(2)
O5 .060(2) .084(2) .070(2) .0120(10) .0210(10) .0290(10)
C9 .063(2) .055(2) .053(2) .000(2) .018(2) .006(2)
C10 .094(3) .063(3) .064(2) -.015(2) .028(2) -.010(2)
C11 .088(3) .080(3) .062(2) -.025(3) .008(2) -.002(2)
C12 .124(5) .231(8) .108(4) -.095(5) .028(4) .023(5)
C13 .176(6) .115(5) .091(4) -.070(4) .025(4) -.035(3)
C14 .115(5) .136(6) .240(8) .010(4) -.044(5) .036(6)
C15 .060(2) .054(2) .061(2) -.003(2) .013(2) -.002(2)
C16 .054(2) .074(3) .106(3) .007(2) .015(2) .013(2)
C17 .070(3) .074(3) .101(3) .018(2) .028(2) .015(3)
C18 .096(4) .120(5) .225(7) .052(3) .066(4) .056(5)
C19 .192(7) .113(5) .368(12) .073(5) .173(8) .132(7)
C20 .290(10) .250(10) .11000 .140(10) -.020(10) -.090(10)

loop_
_atom_site_label
_atom_site_fract_x
_atom_site_fract_y
_atom_site_fract_z
_atom_site_U_iso_or_equiv
_atom_site_thermal_displace_type
_atom_site_occupancy
Cu1 .02105(4) .06067(4) -.08944(4) .0488(2) Uani 1.000
O2 .0647(3) .2026(2) .0917(2) .0690(10) Uani 1.000
O3 .0303(3) .0997(2) .2458(2) .0680(10) Uani 1.000
O4 .1980(2) .0055(2) -.0346(3) .0680(10) Uani 1.000
O5 .1632(2) -.0944(3) .1221(3) .0690(10) Uani 1.000
O6 .0498(3) .1655(3) -.2376(3) .0756(8) Uiso 1.000
O7 .8388(9) -.0560(10) .4540(10) .092(3) Uiso .300
O8 .9068(4) .1333(4) .4773(5) .0940(10) Uiso .700
C9 .0642(3) .1982(3) .2174(4) .059(2) Uani 1.000
C10 .1042(4) .3205(4) .3434(4) .078(2) Uani 1.000
C11 .2511(4) .3557(4) .3911(4) .083(2) Uani 1.000
C12 .2858(6) .3980(7) .2717(6) .158(4) Uani 1.000
C13 .2804(6) .4691(5) .5302(6) .142(3) Uani 1.000
C14 .3327(6) .2444(7) .4243(9) .186(5) Uani 1.000
C15 .2332(3) -.0563(3) .0581(4) .063(2) Uani 1.000
C16 .3759(4) -.0935(4) .0957(5) .082(2) Uani 1.000
C17 .3975(4) -.2353(4) .0360(5) .083(2) Uani 1.000
C18 .5459(5) -.2505(5) .0677(8) .142(4) Uani 1.000
C19 .3464(7) -.3136(6) .1160(10) .193(6) Uani 1.000
C20 .3314(9) -.2814(8) -.1239(7) .267(6) Uani 1.000
C21 .0953(7) .3153(7) -.1819(8) .170(3) Uiso 1.000
C22 -.0060(10) .4050(10) -.1800(10) .410(8) Uiso 1.000
C23 .7810(7) .0587(7) .4208(8) .156(2) Uiso 1.000
C24 .6912(8) .1071(8) .4862(9) .194(3) Uiso 1.000
H6 -.03180 .15845 -.31197 .30 Uiso 1.000
H10A .07951 .30996 .42632 .30 Uiso 1.000
H10B .05871 .38926 .31132 .30 Uiso 1.000
H12A .37751 .41772 .30070 .30 Uiso 1.000
H12B .24021 .47162 .25400 .30 Uiso 1.000
H12C .26271 .33002 .18250 .30 Uiso 1.000
H13A .37209 .48879 .55921 .30 Uiso 1.000
H13B .25559 .44959 .60891 .30 Uiso 1.000
H13C .23339 .53989 .50551 .30 Uiso 1.000
H14A .42442 .26406 .45326 .30 Uiso 1.000
H14B .31102 .17326 .33816 .30 Uiso 1.000
H14C .31082 .22166 .50286 .30 Uiso 1.000
H16A .41088 -.07132 .20107 .30 Uiso 1.000
H16B .42248 -.04462 .05637 .30 Uiso 1.000
H18A .55850 -.33891 .02931 .30 Uiso 1.000
H18B .58830 -.22341 .17181 .30 Uiso 1.000
H18C .58090 -.20011 .01941 .30 Uiso 1.000
H19A .35895 -.40206 .07733 .30 Uiso 1.000
H19B .25525 -.30056 .09913 .30 Uiso 1.000
H19C .38875 -.28756 .21983 .30 Uiso 1.000
H20A .34393 -.36976 -.16223 .30 Uiso 1.000
H20B .36733 -.23186 -.17243 .30 Uiso 1.000
H20C .24033 -.26816 -.14193 .30 Uiso 1.000
H21A .14494 .33432 -.24168 .30 Uiso 1.000
H21B .14944 .33172 -.08198 .30 Uiso 1.000
H22A .03074 .49018 -.14843 .30 Uiso 1.000
H22B -.05370 .38900 -.11620 .30 Uiso 1.000
H22C -.06460 .38880 -.27840 .30 Uiso 1.000

loop_
_geom_angle_atom_site_label_1
_geom_angle_atom_site_label_2
_geom_angle_atom_site_label_3
_geom_angle_site_symmetry_1
_geom_angle_site_symmetry_3
_geom_angle
_geom_angle_publ_flag
O2 Cu1 O3 . 2_555 168.90(10) yes
O2 Cu1 O4 . . 89.7(2) no
O2 Cu1 O5 . 2_555 90.1(2) no
O2 Cu1 O6 . . 97.30(10) no
O3 Cu1 O4 2_555 . 89.8(2) no
O3 Cu1 O5 2_555 2_555 88.2(2) no
O3 Cu1 O6 2_555 . 93.70(10) no
O4 Cu1 O5 . 2_555 168.8(2) yes
O4 Cu1 O6 . . 96.6(2) no
O5 Cu1 O6 2_555 . 94.5(2) no
Cu1 O2 C9 . . 126.6(3) no
Cu1 O3 C9 2_555 . 120.5(3) no
Cu1 O4 C15 . . 121.6(3) no
Cu1 O5 C15 2_555 . 123.3(3) no
Cu1 O6 C21 . . 122.4(3) no
O2 C9 O3 . . 123.9(4) yes
O2 C9 C10 . . 117.6(4) no
O3 C9 C10 . . 118.4(3) no
C9 C10 C11 . . 113.1(4) no
C10 C11 C12 . . 109.6(4) no
C10 C11 C13 . . 107.7(4) no
C10 C11 C14 . . 112.0(4) no
C12 C11 C13 . . 107.9(5) no
C12 C11 C14 . . 109.7(5) no
C13 C11 C14 . . 109.9(5) no
O4 C15 O5 . . 126.2(4) yes
O4 C15 C16 . . 117.6(4) no
O5 C15 C16 . . 116.2(4) no
C15 C16 C17 . . 115.5(4) no
C16 C17 C18 . . 107.7(4) no
C16 C17 C19 . . 110.2(5) no
C16 C17 C20 . . 111.1(5) no
C18 C17 C19 . . 108.1(5) no
C18 C17 C20 . . 110.7(6) no
C19 C17 C20 . . 108.9(6) no
O6 C21 C22 . . 116.6(7) no
O7 C23 O8 . . 93.8(6) no
O7 C23 C24 . . 116.5(8) no
O8 C23 C24 . . 115.1(7) no
Cu1 O6 H6 . . 105.9 no
C21 O6 H6 . . 106.0 no
C9 C10 H10A . . 108.7 no
C9 C10 H10B . . 108.6 no
C11 C10 H10A . . 109.3 no
C11 C10 H10B . . 108.1 no
H10A C10 H10B . . 109.0 no
C11 C12 H12A . . 109.3 no
C11 C12 H12B . . 111.1 no
C11 C12 H12C . . 108.8 no
H12A C12 H12B . . 109.3 no
H12A C12 H12C . . 109.3 no
H12B C12 H12C . . 109.0 no
C11 C13 H13A . . 106.6 no
C11 C13 H13B . . 112.0 no
C11 C13 H13C . . 108.7 no
H13A C13 H13B . . 110.3 no
H13A C13 H13C . . 110.3 no
H13B C13 H13C . . 109.0 no
C11 C14 H14A . . 113.3 no
C11 C14 H14B . . 109.0 no
C11 C14 H14C . . 107.7 no
H14A C14 H14B . . 108.9 no
H14A C14 H14C . . 108.8 no
H14B C14 H14C . . 109.0 no
C15 C16 H16A . . 108.3 no
C15 C16 H16B . . 107.7 no
C17 C16 H16A . . 107.7 no
C17 C16 H16B . . 108.5 no
H16A C16 H16B . . 109.0 no
C17 C18 H18A . . 107.2 no
C17 C18 H18B . . 110.7 no
C17 C18 H18C . . 109.6 no
H18A C18 H18B . . 110.2 no
H18A C18 H18C . . 110.2 no
H18B C18 H18C . . 109.0 no
C17 C19 H19A . . 110.0 no
C17 C19 H19B . . 107.6 no
C17 C19 H19C . . 111.2 no
H19A C19 H19B . . 109.5 no
H19A C19 H19C . . 109.5 no
H19B C19 H19C . . 109.0 no
C17 C20 H20A . . 111.9 no
C17 C20 H20B . . 107.3 no
C17 C20 H20C . . 109.6 no
H20A C20 H20B . . 109.5 no
H20A C20 H20C . . 109.5 no
H20B C20 H20C . . 109.0 no
O6 C21 H21A . . 109.9 no
O6 C21 H21B . . 107.3 no
C22 C21 H21A . . 107.4 no
C22 C21 H21B . . 106.3 no
H21A C21 H21B . . 109.0 no
C21 C22 H22A . . 109.9 no
C21 C22 H22B . . 107.8 no
C21 C22 H22C . . 108.5 no
H22A C22 H22B . . 112.3 no
H22A C22 H22C . . 109.8 no
H22B C22 H22C . . 108.5 no

loop_
_geom_bond_atom_site_label_1
_geom_bond_atom_site_label_2
_geom_bond_site_symmetry_1
_geom_bond_site_symmetry_2
_geom_bond_distance
_geom_bond_publ_flag
Cu1 Cu1 . 2_555 2.602(3) yes
Cu1 O2 . . 1.971(3) yes
Cu1 O3 . 2_555 1.968(3) yes
Cu1 O4 . . 1.952(3) yes
Cu1 O5 . 2_555 1.958(3) yes
Cu1 O6 . . 2.164(3) yes
O2 C9 . . 1.250(4) yes
O3 C9 . . 1.268(5) yes
O4 C15 . . 1.243(5) yes
O5 C15 . . 1.250(5) yes
O6 C21 . . 1.623(8) no
O7 C23 . . 1.461(13) no
O8 C23 . . 1.483(9) no
C9 C10 . . 1.533(6) no
C10 C11 . . 1.544(7) no
C11 C12 . . 1.509(8) no
C11 C13 . . 1.541(7) no
C11 C14 . . 1.531(9) no
C15 C16 . . 1.544(6) no
C16 C17 . . 1.539(7) no
C17 C18 . . 1.552(7) no
C17 C19 . . 1.508(9) no
C17 C20 . . 1.480(9) no
C21 C22 . . 1.448(14) no
C23 C24 . . 1.331(12) no
O6 H6 . . .960 no
C10 H10A . . .960 no
C10 H10B . . .960 no
C12 H12A . . .960 no
C12 H12B . . .960 no
C12 H12C . . .960 no
C13 H13A . . .960 no
C13 H13B . . .960 no
C13 H13C . . .960 no
C14 H14A . . .960 no
C14 H14B . . .960 no
C14 H14C . . .960 no
C16 H16A . . .960 no
C16 H16B . . .959 no
C18 H18A . . .960 no
C18 H18B . . .960 no
C18 H18C . . .960 no
C19 H19A . . .961 no
C19 H19B . . .960 no
C19 H19C . . .960 no
C20 H20A . . .959 no
C20 H20B . . .960 no
C20 H20C . . .960 no
C21 H21A . . .960 no
C21 H21B . . .960 no
C22 H22A . . .960 no
C22 H22B . . .964 no
C22 H22C . . .962 no
